data_4302625
loop_
_publ_author_name
'Lei Zhang'
'Zhao-Ji Li'
'Qi-Pu Lin'
'Ye-Yan Qin'
'Jian Zhang'
'Pei-Xiu Yin'
'Jian-Kai Cheng'
'Yuan-Gen Yao'

_publ_contact_author_email yyg@fjirsm.ac.cn
_publ_contact_author_fax 86-591-83714946
_publ_contact_author_name 'Yuan-Gen Yao'
_publ_contact_author_phone 86-591-83711523
_publ_section_title
;
Synthesis, Structure, and Luminescent Properties of Hybrid
Inorganic-Organic Framework Materials Formed by Lead Aromatic
Carboxylates: Inorganic Connectivity Variation from 0D to 3D
;
_journal_name_full 'Inorganic Chemistry'
_journal_page_first 6517
_journal_page_last 6525
_journal_paper_doi 10.1021/ic900425r
_journal_volume 48
_journal_year 2009
_chemical_formula_moiety 'C9 H6 O8 Pb2'
_chemical_formula_sum 'C9 H6 O8 Pb2'
_chemical_formula_weight 656.54
_chemical_name_systematic
; 
 ? 
;
_space_group_IT_number 2
_symmetry_cell_setting triclinic
_symmetry_space_group_name_Hall '-P 1'
_symmetry_space_group_name_H-M 'P -1'
_atom_sites_solution_hydrogens geom
_atom_sites_solution_primary direct
_atom_sites_solution_secondary difmap
_audit_creation_method SHELXL-97
_cell_angle_alpha 69.521(15)
_cell_angle_beta 69.965(15)
_cell_angle_gamma 88.79(2)
_cell_formula_units_Z 2
_cell_length_a 7.607(4)
_cell_length_b 7.737(4)
_cell_length_c 10.789(5)
_cell_measurement_reflns_used 629
_cell_measurement_temperature 293(2)
_cell_measurement_theta_max 27.4719
_cell_measurement_theta_min 2.1578
_cell_volume 555.3(5)
_computing_cell_refinement 'Bruker XSCANS'
_computing_data_collection 'Bruker XSCANS'
_computing_data_reduction 'Bruker SHELXTL'
_computing_molecular_graphics 'Bruker SHELXTL'
_computing_publication_material 'Bruker SHELXTL'
_computing_structure_refinement 'SHELXL-97 (Sheldrick, 1997)'
_computing_structure_solution 'SHELXS-97 (Sheldrick, 1990)'
_diffrn_ambient_temperature 293(2)
_diffrn_detector_area_resol_mean none
_diffrn_measured_fraction_theta_full 0.996
_diffrn_measured_fraction_theta_max 0.996
_diffrn_measurement_device_type 'Bruker P4'
_diffrn_measurement_method '\w scans'
_diffrn_radiation_monochromator graphite
_diffrn_radiation_source 'fine-focus sealed tube'
_diffrn_radiation_type MoK\a
_diffrn_radiation_wavelength 0.71073
_diffrn_reflns_av_R_equivalents 0.0399
_diffrn_reflns_av_sigmaI/netI 0.1097
_diffrn_reflns_limit_h_max 9
_diffrn_reflns_limit_h_min -9
_diffrn_reflns_limit_k_max 9
_diffrn_reflns_limit_k_min -10
_diffrn_reflns_limit_l_max 8
_diffrn_reflns_limit_l_min -13
_diffrn_reflns_number 4356
_diffrn_reflns_theta_full 27.48
_diffrn_reflns_theta_max 27.48
_diffrn_reflns_theta_min 2.16
_diffrn_standards_interval_count 0
_diffrn_standards_interval_time .
_diffrn_standards_number 0
_exptl_absorpt_coefficient_mu 30.312
_exptl_absorpt_correction_T_max 0.120
_exptl_absorpt_correction_T_min 0.068
_exptl_absorpt_correction_type multi-scan
_exptl_absorpt_process_details Crystalclear
_exptl_crystal_colour Colorless
_exptl_crystal_density_diffrn 3.926
_exptl_crystal_density_method 'not measured'
_exptl_crystal_description Prism
_exptl_crystal_F_000 576
_exptl_crystal_size_max 0.2000
_exptl_crystal_size_mid 0.0800
_exptl_crystal_size_min 0.0700
_refine_diff_density_max 3.602
_refine_diff_density_min -4.642
_refine_diff_density_rms 0.440
_refine_ls_extinction_method none
_refine_ls_goodness_of_fit_ref 0.991
_refine_ls_hydrogen_treatment constr
_refine_ls_matrix_type full
_refine_ls_number_parameters 160
_refine_ls_number_reflns 2530
_refine_ls_number_restraints 50
_refine_ls_restrained_S_all 0.982
_refine_ls_R_factor_all 0.0580
_refine_ls_R_factor_gt 0.0432
_refine_ls_shift/su_max 0.000
_refine_ls_shift/su_mean 0.000
_refine_ls_structure_factor_coef Fsqd
_refine_ls_weighting_details 'calc w=1/[\s^2^(Fo^2^)+(0.0000P)^2^+0.0000P] where P=(Fo^2^+2Fc^2^)/3'
_refine_ls_weighting_scheme calc
_refine_ls_wR_factor_gt 0.0948
_refine_ls_wR_factor_ref 0.0980
_reflns_number_gt 1788
_reflns_number_total 2530
_reflns_threshold_expression >2sigma(I)
_cod_data_source_file ic900425r_si_001_2.cif
_cod_data_source_block 1
_cod_depositor_comments
;
The following automatic conversions were performed:
'_symmetry_cell_setting' value 'Triclinic' changed to 'triclinic'
according to '/home/saulius/struct/CIF-dictionaries/cif_core.dic'
dictionary named 'cif_core.dic' version 2.4.1 from
2010-06-29.

'_exptl_absorpt_correction_type' value 'Multi-scan' changed
to 'multi-scan' according to
'/home/saulius/struct/CIF-dictionaries/cif_core.dic' dictionary named
'cif_core.dic' version 2.4.1 from 2010-06-29.

Automatic conversion script
Id: cif_fix_enum 1527 2010-12-29 10:47:43Z saulius 
;
_cod_database_code 4302625

loop_
_symmetry_equiv_pos_as_xyz
'x, y, z'
'-x, -y, -z'

loop_
_atom_site_label
_atom_site_type_symbol
_atom_site_fract_x
_atom_site_fract_y
_atom_site_fract_z
_atom_site_U_iso_or_equiv
_atom_site_adp_type
_atom_site_occupancy
_atom_site_symmetry_multiplicity
_atom_site_calc_flag
_atom_site_refinement_flags
_atom_site_disorder_assembly
_atom_site_disorder_group
Pb1 Pb 0.71625(7) 0.48359(7) 0.05605(5) 0.01776(15) Uani 1 1 d . . .
Pb2 Pb 0.76849(8) 0.36241(7) -0.27423(6) 0.01881(15) Uani 1 1 d . . .
C1 C 1.0898(12) 0.8948(9) -0.3565(8) 0.0151(14) Uani 1 1 d GU . .
C2 C 1.2338(12) 0.9910(11) -0.4840(7) 0.0152(14) Uani 1 1 d GU . .
H2A H 1.2672 0.9454 -0.5572 0.018 Uiso 1 1 calc R . .
C3 C 1.3280(11) 1.1551(11) -0.5022(7) 0.0153(15) Uani 1 1 d GU . .
C4 C 1.2781(12) 1.2231(9) -0.3929(8) 0.0153(14) Uani 1 1 d GU . .
H4A H 1.3410 1.3330 -0.4050 0.018 Uiso 1 1 calc R . .
C5 C 1.1341(12) 1.1270(11) -0.2653(7) 0.0155(14) Uani 1 1 d GU . .
C6 C 1.0400(11) 0.9628(11) -0.2471(7) 0.0153(15) Uani 1 1 d GU . .
H6A H 0.9436 0.8985 -0.1618 0.018 Uiso 1 1 calc R . .
C7 C 0.992(2) 0.7127(18) -0.3372(14) 0.017(3) Uani 1 1 d . . .
C8 C 1.4667(19) 1.2739(18) -0.6485(14) 0.016(3) Uani 1 1 d . . .
C9 C 1.087(2) 1.2008(18) -0.1437(14) 0.017(3) Uani 1 1 d . . .
O1W O 0.5432(12) 0.3532(11) -0.0496(9) 0.0120(19) Uani 1 1 d . . .
H1W H 0.4813 0.2507 0.0116 0.018 Uiso 1 1 d R . .
O1 O 0.8391(14) 0.6450(13) -0.2284(9) 0.021(2) Uani 1 1 d . . .
O2W O 0.5395(15) 0.0358(13) -0.1566(10) 0.031(3) Uani 1 1 d D . .
H2WA H 0.5475 -0.0078 -0.2203 0.047 Uiso 1 1 d RD . .
H2WB H 0.4355 0.0822 -0.1420 0.047 Uiso 1 1 d RD . .
O2 O 1.0612(16) 0.6404(15) -0.4274(12) 0.035(3) Uani 1 1 d . . .
O3 O 1.5361(15) 1.1977(13) -0.7361(9) 0.021(2) Uani 1 1 d . . .
O4 O 1.4985(15) 1.4433(13) -0.6757(10) 0.028(3) Uani 1 1 d . . .
O5 O 1.2189(16) 1.2012(14) -0.0943(10) 0.028(3) Uani 1 1 d . . .
O6 O 0.9340(15) 1.2551(15) -0.1052(11) 0.030(3) Uani 1 1 d . . .

loop_
_atom_site_aniso_label
_atom_site_aniso_U_11
_atom_site_aniso_U_22
_atom_site_aniso_U_33
_atom_site_aniso_U_23
_atom_site_aniso_U_13
_atom_site_aniso_U_12
Pb1 0.0102(3) 0.0239(3) 0.0159(3) -0.0054(2) -0.0023(2) -0.0049(2)
Pb2 0.0161(3) 0.0206(3) 0.0187(3) -0.0086(2) -0.0032(2) -0.0036(2)
C1 0.013(3) 0.020(3) 0.009(3) -0.003(2) -0.001(3) -0.007(3)
C2 0.013(3) 0.019(3) 0.009(3) -0.003(2) -0.001(3) -0.008(3)
C3 0.013(3) 0.020(3) 0.009(3) -0.003(2) -0.001(3) -0.008(3)
C4 0.013(3) 0.020(3) 0.009(3) -0.003(2) -0.001(3) -0.008(3)
C5 0.013(3) 0.020(3) 0.009(3) -0.003(2) -0.001(3) -0.008(3)
C6 0.013(3) 0.020(3) 0.009(3) -0.003(2) -0.001(3) -0.008(3)
C7 0.016(8) 0.018(7) 0.010(7) -0.001(6) -0.001(6) -0.011(6)
C8 0.005(7) 0.020(8) 0.014(7) -0.001(6) 0.002(6) -0.004(5)
C9 0.014(8) 0.014(7) 0.012(7) 0.001(5) 0.004(6) -0.009(6)
O1W 0.010(5) 0.009(4) 0.011(5) -0.005(4) 0.005(4) -0.001(4)
O1 0.019(6) 0.024(6) 0.015(5) -0.006(4) 0.001(5) -0.017(4)
O2W 0.038(8) 0.032(6) 0.028(7) -0.019(5) -0.007(6) -0.007(5)
O2 0.026(7) 0.030(6) 0.036(7) -0.010(5) 0.005(6) -0.021(5)
O3 0.027(7) 0.025(6) 0.008(5) -0.008(4) 0.000(5) -0.007(5)
O4 0.030(7) 0.024(6) 0.021(6) -0.003(4) -0.005(5) -0.011(5)
O5 0.029(7) 0.035(6) 0.025(6) -0.013(5) -0.013(5) -0.008(5)
O6 0.021(7) 0.039(7) 0.036(7) -0.019(5) -0.013(6) 0.015(5)

loop_
_atom_type_symbol
_atom_type_description
_atom_type_scat_dispersion_real
_atom_type_scat_dispersion_imag
_atom_type_scat_source
C C 0.0033 0.0016 'International Tables Vol C Tables 4.2.6.8 and 6.1.1.4'
H H 0.0000 0.0000 'International Tables Vol C Tables 4.2.6.8 and 6.1.1.4'
O O 0.0106 0.0060 'International Tables Vol C Tables 4.2.6.8 and 6.1.1.4'
Pb Pb -3.3944 10.1111 'International Tables Vol C Tables 4.2.6.8 and 6.1.1.4'

loop_
_geom_angle_atom_site_label_1
_geom_angle_atom_site_label_2
_geom_angle_atom_site_label_3
_geom_angle
_geom_angle_site_symmetry_1
_geom_angle_site_symmetry_3
_geom_angle_publ_flag
O1W Pb1 O1W 72.2(3) 2_665 . ?
O1W Pb1 O3 96.1(3) 2_665 1_446 ?
O1W Pb1 O3 78.9(3) . 1_446 ?
O1W Pb1 O5 73.1(3) 2_665 2_775 ?
O1W Pb1 O5 141.8(3) . 2_775 ?
O3 Pb1 O5 120.6(3) 1_446 2_775 ?
O1W Pb1 O1 84.6(3) 2_665 . ?
O1W Pb1 O1 67.1(3) . . ?
O3 Pb1 O1 144.0(3) 1_446 . ?
O5 Pb1 O1 94.1(3) 2_775 . ?
O1W Pb1 O4 71.4(3) 2_665 1_446 ?
O1W Pb1 O4 110.6(3) . 1_446 ?
O3 Pb1 O4 49.6(3) 1_446 1_446 ?
O5 Pb1 O4 72.4(3) 2_775 1_446 ?
O1 Pb1 O4 154.9(3) . 1_446 ?
O1W Pb2 O6 74.7(3) . 1_545 ?
O1W Pb2 O1 70.4(3) . . ?
O6 Pb2 O1 74.9(3) 1_545 . ?
O1W Pb2 O4 72.1(3) . 2_774 ?
O6 Pb2 O4 142.9(3) 1_545 2_774 ?
O1 Pb2 O4 78.9(3) . 2_774 ?
O1W Pb2 O2W 72.7(3) . . ?
O6 Pb2 O2W 92.9(3) 1_545 . ?
O1 Pb2 O2W 142.9(3) . . ?
O4 Pb2 O2W 92.5(3) 2_774 . ?
O1W Pb2 O2 120.6(3) . . ?
O6 Pb2 O2 85.3(4) 1_545 . ?
O1 Pb2 O2 50.3(3) . . ?
O4 Pb2 O2 97.7(3) 2_774 . ?
O2W Pb2 O2 165.3(4) . . ?
C2 C1 C6 120.0 . . ?
C2 C1 C7 119.2(7) . . ?
C6 C1 C7 120.8(7) . . ?
C1 C2 C3 120.0 . . ?
C4 C3 C2 120.0 . . ?
C4 C3 C8 119.8(7) . . ?
C2 C3 C8 119.7(7) . . ?
C5 C4 C3 120.0 . . ?
C4 C5 C6 120.0 . . ?
C4 C5 C9 118.9(7) . . ?
C6 C5 C9 121.0(7) . . ?
C5 C6 C1 120.0 . . ?
O2 C7 O1 124.2(12) . . ?
O2 C7 C1 118.8(11) . . ?
O1 C7 C1 117.0(12) . . ?
O3 C8 O4 123.6(13) . . ?
O3 C8 C3 118.2(11) . . ?
O4 C8 C3 118.2(12) . . ?
O6 C9 O5 126.4(14) . . ?
O6 C9 C5 118.1(12) . . ?
O5 C9 C5 115.5(13) . . ?
Pb1 O1W Pb2 117.0(3) 2_665 . ?
Pb1 O1W Pb1 107.8(3) 2_665 . ?
Pb2 O1W Pb1 106.2(3) . . ?
C7 O1 Pb2 97.5(8) . . ?
C7 O1 Pb1 141.2(8) . . ?
Pb2 O1 Pb1 96.5(3) . . ?
C7 O2 Pb2 87.9(8) . . ?
C8 O3 Pb1 97.8(8) . 1_664 ?
C8 O4 Pb2 114.5(9) . 2_774 ?
C8 O4 Pb1 89.0(9) . 1_664 ?
Pb2 O4 Pb1 99.6(3) 2_774 1_664 ?
C9 O5 Pb1 114.9(9) . 2_775 ?
C9 O6 Pb2 118.5(9) . 1_565 ?

loop_
_geom_bond_atom_site_label_1
_geom_bond_atom_site_label_2
_geom_bond_distance
_geom_bond_site_symmetry_2
_geom_bond_publ_flag
Pb1 O1W 2.328(9) 2_665 ?
Pb1 O1W 2.437(8) . ?
Pb1 O3 2.520(9) 1_446 ?
Pb1 O5 2.694(10) 2_775 ?
Pb1 O1 2.693(9) . ?
Pb1 O4 2.706(10) 1_446 ?
Pb2 O1W 2.420(9) . ?
Pb2 O6 2.464(9) 1_545 ?
Pb2 O1 2.510(9) . ?
Pb2 O4 2.595(11) 2_774 ?
Pb2 O2W 2.731(10) . ?
Pb2 O2 2.740(10) . ?
C1 C2 1.3900 . ?
C1 C6 1.3900 . ?
C1 C7 1.520(14) . ?
C2 C3 1.3900 . ?
C3 C4 1.3900 . ?
C3 C8 1.528(14) . ?
C4 C5 1.3900 . ?
C5 C6 1.3900 . ?
C5 C9 1.540(15) . ?
C7 O2 1.246(17) . ?
C7 O1 1.292(16) . ?
C8 O3 1.247(16) . ?
C8 O4 1.249(16) . ?
C9 O6 1.217(17) . ?
C9 O5 1.285(16) . ?
O1W Pb1 2.328(9) 2_665 ?
O3 Pb1 2.520(9) 1_664 ?
O4 Pb2 2.595(11) 2_774 ?
O4 Pb1 2.706(10) 1_664 ?
O5 Pb1 2.694(10) 2_775 ?
O6 Pb2 2.464(9) 1_565 ?

loop_
_geom_hbond_atom_site_label_D
_geom_hbond_atom_site_label_H
_geom_hbond_atom_site_label_A
_geom_hbond_distance_DH
_geom_hbond_distance_HA
_geom_hbond_distance_DA
_geom_hbond_angle_DHA
_geom_hbond_site_symmetry_A
O2W H2WA O3 0.85 1.87 2.625(13) 146.7 2_764
O2W H2WB O5 0.85 1.88 2.718(15) 171.3 1_445
O1W H1W O2W 0.85 2.19 2.973(13) 152.7 2_655
